data_2102490
loop_
_publ_author_name
'Hirsch, Tomas K.'
'Ojam\"ae, Lars'

_publ_section_title
;
 An investigation of H-atom positions in sulfuric acid crystal
 structures
;
_journal_issue 2
_journal_name_full 'Acta Crystallographica Section B'
_journal_page_first 179
_journal_page_last 183
_journal_paper_doi 10.1107/S0108768104000540
_journal_volume 60
_journal_year 2004
_chemical_formula_moiety 'S1 O4, 2(H3O), 6(H2O)'
_chemical_formula_structural 'H2 S O4 (H2O)8'
_chemical_formula_sum 'H18 O12 S'
_chemical_formula_weight 242.196
_chemical_name_common 'Sulfuric acid octahydrate'
_chemical_name_systematic ' ?'
_space_group_IT_number 9
_symmetry_cell_setting monoclinic
_symmetry_space_group_name_Hall 'C -2yc'
_symmetry_space_group_name_H-M 'C 1 c 1'
_cell_angle_alpha 90
_cell_angle_beta 116.2165
_cell_angle_gamma 90
_cell_formula_units_Z 4
_cell_length_a 10.560(4)
_cell_length_b 10.560(4)
_cell_length_c 11.952(11)
_cell_volume 1195.7(13)
_computing_publication_material '(Jana2000; Petricek and Dusek, 2000)'
_computing_structure_refinement '(Jana2000; Petricek and Dusek, 2000)'
_diffrn_radiation_type 'Mo K\a'
_diffrn_radiation_wavelength 0.71073
_exptl_absorpt_correction_T_max 1.000
_exptl_absorpt_correction_T_min 1.000
_exptl_absorpt_correction_type none
_exptl_crystal_density_diffrn 0
_cod_data_source_file na5005.cif
_cod_depositor_comments
;
The following automatic conversions were performed:
'_exptl_absorpt_correction_type' value 'None' changed to 'none' according
to '/home/saulius/struct/CIF-dictionaries/cif_core.dic' dictionary named
'cif_core.dic' version 2.4.1 from 2010-06-29.

Automatic conversion script
Id: cif_fix_enum 1527 2010-12-29 10:47:43Z saulius 
;
_cod_database_code 2102490

loop_
_symmetry_equiv_pos_site_id
_symmetry_equiv_pos_as_xyz
1 x,y,z
2 x,-y,1/2+z
3 1/2+x,1/2+y,z
4 1/2+x,1/2-y,1/2+z

loop_
_atom_site_label
_atom_site_fract_x
_atom_site_fract_y
_atom_site_fract_z
_atom_site_U_iso_or_equiv
_atom_site_adp_type
_atom_site_calc_flag
_atom_site_occupancy
_atom_site_type_symbol
S1a 0 0.125 0 0.01950(6) Uani d 1 S
O1a 0.07426(9) 0.14626(9) -0.07806(8) 0.0287(3) Uani d 1 O
O1b 0.01777(9) 0.23829(9) 0.07806(8) 0.0287(3) Uani d 1 O
O1c -0.15232(9) 0.10374(9) -0.07806(8) 0.0287(3) Uani d 1 O
O1d 0.06029(9) 0.01171(9) 0.07806(8) 0.0287(3) Uani d 1 O
O2a 0.32917(8) -0.00558(7) 0.26498(8) 0.0256(3) Uani d 1 O
O2b 0.23693(8) 0.57168(7) 0.23502(8) 0.0256(3) Uani d 1 O
O2c 0.43581(8) 0.75558(7) 0.26498(8) 0.0256(3) Uani d 1 O
O2d -0.00190(8) 0.67832(7) 0.23502(8) 0.0256(3) Uani d 1 O
O3a 0.27905(10) 0.01940(10) 0.46276(8) 0.0283(3) Uani d 1 O
O3b 0.16302(10) 0.42267(10) 0.03724(8) 0.0283(3) Uani d 1 O
O3c 0.18371(10) 0.23060(10) 0.46276(8) 0.0283(3) Uani d 1 O
O3d 0.37422(10) 0.32733(10) 0.03724(8) 0.0283(3) Uani d 1 O
H1bA -0.01978 0.24230 0.15023 0.00287(3) Uiso d 1 H
H2aA 0.39129 0.05780 0.25234 0.00287(3) Uiso d 1 H
H2aB 0.23539 0.00041 0.19246 0.00287(3) Uiso d 1 H
H2bA 0.28128 0.51290 0.30652 0.00287(3) Uiso d 1 H
H2bB 0.30694 0.64010 0.2459 0.00287(3) Uiso d 1 H
H2cA 0.39706 0.84231 0.26393 0.00287(3) Uiso d 1 H
H2cC 0.52964 0.74651 0.34593 0.00287(3) Uiso d 1 H
H2dA 0.02895 0.73821 0.30610 0.00287(3) Uiso d 1 H
H2dB 0.08523 0.63929 0.23653 0.00287(3) Uiso d 1 H
H3aB 0.20998 -0.04815 0.45060 0.00287(3) Uiso d 1 H
H3aC 0.30612 0.01027 0.39306 0.00287(3) Uiso d 1 H
H3bA 0.18907 0.48754 0.10611 0.00287(3) Uiso d 1 H
H3bB 0.10093 0.36101 0.04964 0.00287(3) Uiso d 1 H
H3cA 0.24094 0.29332 0.44518 0.00287(3) Uiso d 1 H
H3cC 0.22351 0.14289 0.46276 0.00287(3) Uiso d 1 H
H3dA 0.44670 0.39468 0.04957 0.00287(3) Uiso d 1 H
H3dB 0.41978 0.26390 0.10877 0.00287(3) Uiso d 1 H
H3dC 0.27662 0.37076 0.03774 0.00287(3) Uiso d 1 H

loop_
_atom_site_aniso_label
_atom_site_aniso_U_11
_atom_site_aniso_U_22
_atom_site_aniso_U_33
_atom_site_aniso_U_12
_atom_site_aniso_U_13
_atom_site_aniso_U_23
_atom_site_aniso_type_symbol
S1a 0.01888(6) 0.01800(7) 0.02250(10) 0.00000(6) 0.00994(4) 0 S
O1a 0.0389(4) 0.0239(4) 0.0333(4) 0.0074(3) 0.0251(4) 0.0054(4) O
O1b 0.0301(4) 0.0290(4) 0.0333(4) 0.0101(3) 0.0196(4) 0.0115(4) O
O1c 0.0207(4) 0.0239(4) 0.0333(4) 0.0026(3) 0.0044(4) -0.0054(4) O
O1d 0.0215(4) 0.0290(4) 0.0333(4) -0.0001(3) 0.0098(4) -0.0115(4) O
O2a 0.0239(3) 0.0261(3) 0.0269(4) -0.0001(3) 0.0112(3) -0.0016(2) O
O2b 0.0250(3) 0.0239(3) 0.0269(4) 0.0002(3) 0.0105(3) -0.0007(2) O
O2c 0.0250(3) 0.0261(3) 0.0269(4) 0.0012(3) 0.0125(3) 0.0016(2) O
O2d 0.0275(3) 0.0239(3) 0.0269(4) 0.0009(3) 0.0133(3) 0.0007(2) O
O3a 0.0302(4) 0.0282(4) 0.0305(4) 0.0028(3) 0.0171(3) -0.0013(3) O
O3b 0.0275(4) 0.0261(4) 0.0305(4) 0.0051(3) 0.0123(3) 0.0040(3) O
O3c 0.0238(4) 0.0282(4) 0.0305(4) 0.0040(3) 0.0099(3) 0.0013(3) O
O3d 0.0297(4) 0.0261(4) 0.0305(4) 0.0016(3) 0.0147(3) -0.0040(3) O

loop_
_atom_type_symbol
_atom_type_scat_dispersion_real
_atom_type_scat_dispersion_imag
_atom_type_scat_source
S 0.125 0.123 'International Tables Vol C Tables  4.2.6.8 and 6.1.1.4'
O 0.011 0.006 'International Tables Vol C Tables  4.2.6.8 and 6.1.1.4'
H 0.000 0.000 'International Tables Vol C Tables  4.2.6.8 and 6.1.1.4'
